data_4340452
loop_
_publ_author_name
'Morris, Wesley D.'
'Wolczanski, Peter T.'
'Sutter, J\"org'
'Meyer, Karsten'
'Cundari, Thomas R.'
'Lobkovsky, Emil B.'

_publ_section_title
;
 Iron and chromium complexes containing tridentate chelates based on
 nacnac and imino- and methyl-pyridine components: triggering C-x bond
 formation.
;
_journal_issue 14
_journal_name_full 'Inorganic chemistry'
_journal_page_first 7467
_journal_page_last 7484
_journal_paper_doi 10.1021/ic500807y
_journal_volume 53
_journal_year 2014
_chemical_formula_moiety 'C42 H50 Fe N6'
_chemical_formula_sum 'C42 H50 Fe N6'
_chemical_formula_weight 694.73
_chemical_name_systematic
; 
 ? 
;
_space_group_IT_number 33
_symmetry_cell_setting orthorhombic
_symmetry_space_group_name_Hall 'P 2c -2n'
_symmetry_space_group_name_H-M 'P n a 21'
_atom_sites_solution_hydrogens geom
_atom_sites_solution_primary direct
_atom_sites_solution_secondary difmap
_audit_creation_method SHELXL-97
_cell_angle_alpha 90.00
_cell_angle_beta 90.00
_cell_angle_gamma 90.00
_cell_formula_units_Z 4
_cell_length_a 19.624(2)
_cell_length_b 11.6891(14)
_cell_length_c 16.0964(17)
_cell_measurement_reflns_used 726
_cell_measurement_temperature 173(2)
_cell_measurement_theta_max 17.82
_cell_measurement_theta_min 2.39
_cell_volume 3692.3(7)
_computing_cell_refinement 'Bruker SAINT+'
_computing_data_collection 'Bruker APEX2'
_computing_data_reduction 'Bruker SAINT+'
_computing_molecular_graphics 'Bruker SHELXTL'
_computing_publication_material 'Bruker SHELXTL'
_computing_structure_refinement 'SHELXL-97 (Sheldrick, 1997)'
_computing_structure_solution 'SHELXS-97 (Sheldrick, 1990)'
_diffrn_ambient_temperature 173(2)
_diffrn_measured_fraction_theta_full 0.988
_diffrn_measured_fraction_theta_max 0.988
_diffrn_measurement_device_type 'Bruker X8 APEX II diffractometer'
_diffrn_measurement_method 'phi and omega scans'
_diffrn_radiation_monochromator graphite
_diffrn_radiation_source 'fine-focus sealed tube'
_diffrn_radiation_type MoK\a
_diffrn_radiation_wavelength 0.71073
_diffrn_reflns_av_R_equivalents 0.0840
_diffrn_reflns_av_sigmaI/netI 0.1030
_diffrn_reflns_limit_h_max 18
_diffrn_reflns_limit_h_min -17
_diffrn_reflns_limit_k_max 10
_diffrn_reflns_limit_k_min -11
_diffrn_reflns_limit_l_max 11
_diffrn_reflns_limit_l_min -16
_diffrn_reflns_number 7807
_diffrn_reflns_theta_full 20.81
_diffrn_reflns_theta_max 20.81
_diffrn_reflns_theta_min 2.03
_diffrn_standards_number 0
_exptl_absorpt_coefficient_mu 0.447
_exptl_absorpt_correction_T_max 0.9911
_exptl_absorpt_correction_T_min 0.8966
_exptl_absorpt_correction_type multi-scan
_exptl_absorpt_process_details SADABS
_exptl_crystal_colour green
_exptl_crystal_density_diffrn 1.250
_exptl_crystal_density_method 'not measured'
_exptl_crystal_description plate
_exptl_crystal_F_000 1480
_exptl_crystal_size_max 0.25
_exptl_crystal_size_mid 0.20
_exptl_crystal_size_min 0.02
_refine_diff_density_max 0.290
_refine_diff_density_min -0.294
_refine_diff_density_rms 0.056
_refine_ls_abs_structure_details 'Flack H D (1983), Acta Cryst. A39, 876-881'
_refine_ls_abs_structure_Flack -0.04(4)
_refine_ls_extinction_method none
_refine_ls_goodness_of_fit_ref 0.996
_refine_ls_hydrogen_treatment riding
_refine_ls_matrix_type full
_refine_ls_number_parameters 448
_refine_ls_number_reflns 3248
_refine_ls_number_restraints 80
_refine_ls_restrained_S_all 0.986
_refine_ls_R_factor_all 0.0914
_refine_ls_R_factor_gt 0.0463
_refine_ls_shift/su_max 0.021
_refine_ls_shift/su_mean 0.001
_refine_ls_structure_factor_coef Fsqd
_refine_ls_weighting_details 'calc w=1/[\s^2^(Fo^2^)+(0.0213P)^2^+0.0000P] where P=(Fo^2^+2Fc^2^)/3'
_refine_ls_weighting_scheme calc
_refine_ls_wR_factor_gt 0.0722
_refine_ls_wR_factor_ref 0.0862
_reflns_number_gt 2181
_reflns_number_total 3248
_reflns_threshold_expression >2sigma(I)
_cod_data_source_file ic500807y_si_002.cif
_cod_data_source_block wm6_8-Fe(Et)
_cod_depositor_comments
;
The following automatic conversions were performed:

'_symmetry_cell_setting' value 'Orthorhombic' changed to
'orthorhombic' according to
/usr/data/users/saulius/crontab/automatic-downloads/rss-feeds/ACS/lib/dictionaries/cif_core.dic
dictionary named 'cif_core.dic' version 2.4.2 from 2011-04-26.

Automatic conversion script
Id: cif_fix_values 2281 2013-09-26 08:29:07Z andrius 

 Adding full bibliography for 4340444--4340453.cif.
;
_cod_original_cell_volume 3692.4(7)
_cod_original_sg_symbol_H-M Pna2(1)
_cod_database_code 4340452

loop_
_symmetry_equiv_pos_as_xyz
'x, y, z'
'-x, -y, z+1/2'
'x+1/2, -y+1/2, z'
'-x+1/2, y+1/2, z+1/2'

loop_
_atom_site_label
_atom_site_type_symbol
_atom_site_fract_x
_atom_site_fract_y
_atom_site_fract_z
_atom_site_U_iso_or_equiv
_atom_site_adp_type
_atom_site_occupancy
_atom_site_symmetry_multiplicity
_atom_site_calc_flag
_atom_site_refinement_flags
Fe1 Fe 0.93342(5) 1.00333(9) 0.14937(14) 0.0218(2) Uani 1 1 d .
N1 N 1.0154(3) 0.9097(6) 0.1118(4) 0.0212(19) Uani 1 1 d .
N2 N 0.8488(3) 0.9185(6) 0.1889(4) 0.0198(18) Uani 1 1 d .
N3 N 0.9079(4) 1.1383(6) 0.2237(5) 0.023(2) Uani 1 1 d .
N4 N 0.9621(4) 1.1349(6) 0.0715(4) 0.0204(19) Uani 1 1 d .
N5 N 1.0573(4) 1.3084(5) 0.1746(4) 0.026(2) Uani 1 1 d .
N6 N 0.8200(4) 1.3218(6) 0.1227(4) 0.034(2) Uani 1 1 d .
C1 C 1.0274(6) 1.2393(8) -0.0341(7) 0.035(3) Uani 1 1 d U
H1A H 0.9854 1.2819 -0.0455 0.052 Uiso 1 1 calc R
H1B H 1.0490 1.2175 -0.0866 0.052 Uiso 1 1 calc R
H1C H 1.0587 1.2875 -0.0020 0.052 Uiso 1 1 calc R
C2 C 1.0107(4) 1.1330(7) 0.0151(5) 0.019(2) Uani 1 1 d U
C3 C 1.0513(4) 1.0386(7) 0.0020(5) 0.028(2) Uani 1 1 d U
H3A H 1.0787 1.0411 -0.0466 0.034 Uiso 1 1 calc R
C4 C 1.0581(5) 0.9390(9) 0.0505(6) 0.023(3) Uani 1 1 d U
C5 C 1.1211(4) 0.8691(7) 0.0325(6) 0.034(3) Uani 1 1 d U
H5A H 1.1574 0.8908 0.0712 0.051 Uiso 1 1 calc R
H5B H 1.1361 0.8834 -0.0246 0.051 Uiso 1 1 calc R
H5C H 1.1107 0.7876 0.0393 0.051 Uiso 1 1 calc R
C6 C 1.0306(4) 0.8050(6) 0.1557(7) 0.0209(19) Uani 1 1 d U
C7 C 1.0139(4) 0.6994(7) 0.1181(5) 0.020(2) Uani 1 1 d U
C8 C 1.0281(4) 0.6000(7) 0.1624(6) 0.031(2) Uani 1 1 d U
H8A H 1.0181 0.5278 0.1382 0.037 Uiso 1 1 calc R
C9 C 1.0563(5) 0.6044(7) 0.2409(5) 0.034(2) Uani 1 1 d U
H9A H 1.0649 0.5356 0.2705 0.040 Uiso 1 1 calc R
C10 C 1.0721(5) 0.7084(7) 0.2765(5) 0.031(2) Uani 1 1 d U
H10A H 1.0916 0.7103 0.3305 0.037 Uiso 1 1 calc R
C11 C 1.0597(5) 0.8108(7) 0.2346(5) 0.028(2) Uani 1 1 d U
C12 C 0.9825(4) 0.6948(7) 0.0326(5) 0.029(2) Uani 1 1 d U
H12A H 1.0067 0.7501 -0.0035 0.034 Uiso 1 1 calc R
H12B H 0.9345 0.7203 0.0368 0.034 Uiso 1 1 calc R
C13 C 0.9839(6) 0.5772(7) -0.0099(6) 0.054(3) Uani 1 1 d U
H13A H 0.9628 0.5830 -0.0649 0.080 Uiso 1 1 calc R
H13B H 0.9585 0.5220 0.0240 0.080 Uiso 1 1 calc R
H13C H 1.0312 0.5515 -0.0157 0.080 Uiso 1 1 calc R
C14 C 1.0819(5) 0.9220(9) 0.2733(7) 0.042(3) Uani 1 1 d U
H14A H 1.0597 0.9857 0.2433 0.050 Uiso 1 1 calc R
H14B H 1.0657 0.9241 0.3316 0.050 Uiso 1 1 calc R
C15 C 1.1576(5) 0.9411(7) 0.2727(6) 0.055(3) Uani 1 1 d U
H15A H 1.1804 0.8755 0.2984 0.082 Uiso 1 1 calc R
H15B H 1.1683 1.0107 0.3041 0.082 Uiso 1 1 calc R
H15C H 1.1733 0.9497 0.2153 0.082 Uiso 1 1 calc R
C16 C 0.8456(5) 1.2551(7) 0.3294(7) 0.032(3) Uani 1 1 d U
H16A H 0.8876 1.2823 0.3555 0.048 Uiso 1 1 calc R
H16B H 0.8114 1.2394 0.3723 0.048 Uiso 1 1 calc R
H16C H 0.8282 1.3138 0.2914 0.048 Uiso 1 1 calc R
C17 C 0.8605(5) 1.1441(7) 0.2801(6) 0.023(2) Uani 1 1 d U
C18 C 0.8153(4) 1.0513(6) 0.2975(5) 0.024(2) Uani 1 1 d U
H18A H 0.7878 1.0580 0.3459 0.029 Uiso 1 1 calc R
C19 C 0.8075(5) 0.9529(8) 0.2510(6) 0.027(3) Uani 1 1 d U
C20 C 0.7420(4) 0.8862(8) 0.2676(6) 0.039(3) Uani 1 1 d U
H20A H 0.7190 0.8703 0.2148 0.059 Uiso 1 1 calc R
H20B H 0.7119 0.9316 0.3033 0.059 Uiso 1 1 calc R
H20C H 0.7531 0.8139 0.2953 0.059 Uiso 1 1 calc R
C21 C 0.8320(4) 0.8146(7) 0.1453(7) 0.0242(19) Uani 1 1 d U
C22 C 0.8033(5) 0.8237(8) 0.0656(6) 0.032(2) Uani 1 1 d U
C23 C 0.7918(5) 0.7230(8) 0.0208(6) 0.039(3) Uani 1 1 d U
H23A H 0.7728 0.7267 -0.0334 0.047 Uiso 1 1 calc R
C24 C 0.8077(5) 0.6190(8) 0.0550(6) 0.035(3) Uani 1 1 d U
H24A H 0.8009 0.5514 0.0233 0.042 Uiso 1 1 calc R
C25 C 0.8336(4) 0.6105(8) 0.1349(6) 0.033(2) Uani 1 1 d U
H25A H 0.8422 0.5374 0.1584 0.039 Uiso 1 1 calc R
C26 C 0.8468(5) 0.7089(7) 0.1806(6) 0.024(2) Uani 1 1 d U
C27 C 0.7814(5) 0.9357(8) 0.0287(7) 0.044(3) Uani 1 1 d U
H27A H 0.7971 0.9396 -0.0296 0.052 Uiso 1 1 calc R
H27B H 0.8036 0.9988 0.0596 0.052 Uiso 1 1 calc R
C28 C 0.7054(5) 0.9530(7) 0.0309(7) 0.062(3) Uani 1 1 d U
H28A H 0.6891 0.9463 0.0883 0.093 Uiso 1 1 calc R
H28B H 0.6832 0.8947 -0.0036 0.093 Uiso 1 1 calc R
H28C H 0.6943 1.0292 0.0094 0.093 Uiso 1 1 calc R
C29 C 0.8777(5) 0.7001(8) 0.2665(5) 0.029(2) Uani 1 1 d U
H29A H 0.9260 0.7243 0.2632 0.035 Uiso 1 1 calc R
H29B H 0.8539 0.7549 0.3034 0.035 Uiso 1 1 calc R
C30 C 0.8750(5) 0.5828(7) 0.3063(6) 0.045(3) Uani 1 1 d U
H30A H 0.8278 0.5554 0.3069 0.067 Uiso 1 1 calc R
H30B H 0.8921 0.5875 0.3634 0.067 Uiso 1 1 calc R
H30C H 0.9033 0.5295 0.2743 0.067 Uiso 1 1 calc R
C31 C 0.9403(4) 1.2447(8) 0.1959(6) 0.022(3) Uani 1 1 d U
H31A H 0.9140 1.3109 0.2188 0.027 Uiso 1 1 calc R
C32 C 1.0141(5) 1.2548(7) 0.2240(6) 0.018(2) Uani 1 1 d U
C33 C 1.0336(5) 1.2090(8) 0.3021(6) 0.031(2) Uani 1 1 d U
H33A H 1.0019 1.1676 0.3350 0.037 Uiso 1 1 calc R
C34 C 1.0991(6) 1.2260(8) 0.3290(8) 0.036(3) Uani 1 1 d U
H34A H 1.1135 1.1984 0.3817 0.044 Uiso 1 1 calc R
C35 C 1.1433(5) 1.2836(8) 0.2780(7) 0.043(3) Uani 1 1 d U
H35A H 1.1889 1.2972 0.2951 0.051 Uiso 1 1 calc R
C36 C 1.1208(5) 1.3215(7) 0.2016(6) 0.039(3) Uani 1 1 d U
H36A H 1.1525 1.3591 0.1663 0.047 Uiso 1 1 calc R
C37 C 0.9336(4) 1.2449(8) 0.1011(7) 0.023(3) Uani 1 1 d U
H37A H 0.9615 1.3090 0.0780 0.028 Uiso 1 1 calc R
C38 C 0.8598(5) 1.2599(7) 0.0728(6) 0.028(2) Uani 1 1 d U
C39 C 0.8369(5) 1.2158(8) -0.0015(6) 0.027(2) Uani 1 1 d U
H39A H 0.8663 1.1720 -0.0359 0.033 Uiso 1 1 calc R
C40 C 0.7697(6) 1.2369(9) -0.0250(8) 0.042(3) Uani 1 1 d U
H40A H 0.7530 1.2081 -0.0763 0.051 Uiso 1 1 calc R
C41 C 0.7278(5) 1.2994(8) 0.0259(6) 0.038(3) Uani 1 1 d U
H41A H 0.6816 1.3137 0.0115 0.046 Uiso 1 1 calc R
C42 C 0.7553(5) 1.3407(8) 0.0992(6) 0.040(3) Uani 1 1 d U
H42A H 0.7270 1.3848 0.1347 0.048 Uiso 1 1 calc R

loop_
_atom_site_aniso_label
_atom_site_aniso_U_11
_atom_site_aniso_U_22
_atom_site_aniso_U_33
_atom_site_aniso_U_23
_atom_site_aniso_U_13
_atom_site_aniso_U_12
Fe1 0.0225(5) 0.0162(5) 0.0266(5) 0.0013(10) 0.0038(7) -0.0005(9)
N1 0.019(5) 0.021(5) 0.023(5) -0.003(4) 0.004(4) -0.001(4)
N2 0.027(5) 0.013(4) 0.020(4) 0.000(4) -0.003(4) 0.000(4)
N3 0.025(5) 0.027(5) 0.017(5) -0.003(4) 0.006(5) -0.004(5)
N4 0.022(5) 0.015(5) 0.024(5) -0.002(4) 0.007(4) 0.000(4)
N5 0.022(5) 0.021(4) 0.034(6) 0.003(4) 0.005(4) -0.009(4)
N6 0.028(5) 0.028(5) 0.047(7) 0.004(4) -0.005(5) 0.005(4)
C1 0.036(8) 0.030(6) 0.039(8) 0.010(5) 0.008(6) 0.003(6)
C2 0.022(6) 0.024(5) 0.012(6) 0.005(4) 0.001(5) -0.003(5)
C3 0.025(6) 0.030(5) 0.029(6) 0.002(4) 0.005(5) -0.001(4)
C4 0.014(6) 0.024(5) 0.030(7) -0.008(5) -0.012(5) -0.006(5)
C5 0.032(6) 0.042(6) 0.029(7) -0.006(5) 0.004(5) 0.002(5)
C6 0.022(5) 0.013(4) 0.028(5) -0.002(5) 0.009(5) 0.009(4)
C7 0.015(5) 0.016(5) 0.029(5) 0.002(4) 0.005(4) 0.004(4)
C8 0.028(5) 0.016(4) 0.048(6) 0.002(5) -0.010(5) 0.001(4)
C9 0.037(7) 0.029(5) 0.035(6) 0.004(5) 0.002(5) 0.008(5)
C10 0.033(6) 0.035(5) 0.024(5) -0.002(4) 0.005(5) 0.001(6)
C11 0.023(6) 0.037(5) 0.023(5) 0.000(4) 0.006(5) 0.005(5)
C12 0.036(6) 0.018(5) 0.032(5) 0.000(4) -0.002(5) -0.004(5)
C13 0.080(9) 0.033(6) 0.048(7) -0.009(5) -0.017(6) 0.004(6)
C14 0.041(6) 0.040(6) 0.044(7) -0.011(6) -0.004(6) 0.005(6)
C15 0.054(6) 0.031(6) 0.079(8) -0.011(6) 0.003(6) -0.007(5)
C16 0.028(7) 0.032(6) 0.035(8) 0.000(5) 0.017(6) 0.007(5)
C17 0.028(6) 0.016(5) 0.026(6) 0.008(5) -0.012(5) 0.009(4)
C18 0.033(6) 0.019(5) 0.021(6) 0.008(4) 0.012(5) 0.009(4)
C19 0.038(7) 0.020(5) 0.022(6) 0.011 0.013(5) -0.005(5)
C20 0.041(7) 0.035(7) 0.041(7) 0.018(5) -0.001(6) -0.011(5)
C21 0.019(5) 0.025(5) 0.029(5) 0.003(5) 0.000(5) -0.002(4)
C22 0.026(6) 0.031(5) 0.039(6) 0.013(5) -0.013(5) -0.012(5)
C23 0.036(7) 0.051(5) 0.031(6) 0.011(5) -0.012(5) -0.017(6)
C24 0.038(7) 0.030(5) 0.038(6) -0.017(5) -0.003(5) -0.012(6)
C25 0.039(6) 0.027(5) 0.033(6) 0.012(5) 0.005(5) -0.011(5)
C26 0.032(6) 0.011(5) 0.029(5) 0.004(4) 0.003(4) -0.008(5)
C27 0.046(7) 0.042(6) 0.044(7) 0.022(6) -0.021(6) -0.016(6)
C28 0.064(7) 0.039(7) 0.083(8) 0.009(6) -0.003(7) 0.010(6)
C29 0.031(6) 0.028(6) 0.028(5) 0.008(5) -0.001(5) 0.002(5)
C30 0.068(8) 0.026(5) 0.039(7) 0.010(5) -0.009(6) -0.003(6)
C31 0.030(6) 0.008(7) 0.029(5) 0.001(6) 0.007(4) -0.002(5)
C32 0.017(5) 0.009(5) 0.028(6) -0.006(5) 0.004(4) 0.005(5)
C33 0.038(6) 0.024(6) 0.031(6) -0.004(5) 0.000(5) -0.003(6)
C34 0.040(7) 0.032(7) 0.038(8) -0.006(6) -0.014(5) 0.001(6)
C35 0.031(6) 0.038(7) 0.059(7) -0.016(6) -0.009(5) -0.003(5)
C36 0.038(7) 0.023(6) 0.055(7) -0.006(5) 0.000(6) -0.011(5)
C37 0.023(6) 0.016(7) 0.030(5) 0.007(6) 0.009(4) 0.000(5)
C38 0.030(6) 0.015(6) 0.038(7) 0.000(5) 0.000(5) 0.004(5)
C39 0.023(5) 0.026(6) 0.032(6) -0.007(5) 0.006(4) 0.003(5)
C40 0.050(7) 0.039(7) 0.038(8) 0.002(5) -0.008(5) 0.006(6)
C41 0.019(6) 0.035(7) 0.060(7) 0.011(6) -0.012(5) 0.010(5)
C42 0.038(8) 0.035(7) 0.048(7) 0.000(5) 0.011(6) 0.000(6)

loop_
_atom_type_symbol
_atom_type_description
_atom_type_scat_dispersion_real
_atom_type_scat_dispersion_imag
_atom_type_scat_source
C C 0.0033 0.0016 'International Tables Vol C Tables 4.2.6.8 and 6.1.1.4'
H H 0.0000 0.0000 'International Tables Vol C Tables 4.2.6.8 and 6.1.1.4'
N N 0.0061 0.0033 'International Tables Vol C Tables 4.2.6.8 and 6.1.1.4'
Fe Fe 0.3463 0.8444 'International Tables Vol C Tables 4.2.6.8 and 6.1.1.4'

loop_
_geom_angle_atom_site_label_1
_geom_angle_atom_site_label_2
_geom_angle_atom_site_label_3
_geom_angle
N2 Fe1 N1 118.4(2)
N2 Fe1 N3 89.6(3)
N1 Fe1 N3 141.5(3)
N2 Fe1 N4 140.9(3)
N1 Fe1 N4 90.2(3)
N3 Fe1 N4 81.2(2)
C4 N1 C6 116.6(7)
C4 N1 Fe1 125.1(6)
C6 N1 Fe1 118.2(5)
C19 N2 C21 118.4(8)
C19 N2 Fe1 125.2(6)
C21 N2 Fe1 116.4(5)
C17 N3 C31 118.6(8)
C17 N3 Fe1 128.6(7)
C31 N3 Fe1 111.8(6)
C2 N4 C37 120.7(8)
C2 N4 Fe1 127.2(6)
C37 N4 Fe1 110.4(6)
C32 N5 C36 117.4(8)
C38 N6 C42 118.2(9)
N4 C2 C3 122.5(8)
N4 C2 C1 120.4(8)
C3 C2 C1 117.0(8)
C2 C3 C4 129.2(9)
N1 C4 C3 124.1(9)
N1 C4 C5 121.0(9)
C3 C4 C5 114.7(9)
C11 C6 C7 121.8(9)
C11 C6 N1 119.3(8)
C7 C6 N1 118.9(9)
C8 C7 C6 117.6(8)
C8 C7 C12 121.3(8)
C6 C7 C12 121.1(8)
C9 C8 C7 121.2(9)
C10 C9 C8 120.2(8)
C9 C10 C11 121.1(8)
C10 C11 C6 118.0(8)
C10 C11 C14 119.4(9)
C6 C11 C14 122.5(9)
C7 C12 C13 115.5(8)
C15 C14 C11 114.3(9)
N3 C17 C18 122.8(8)
N3 C17 C16 122.3(9)
C18 C17 C16 114.7(8)
C19 C18 C17 126.5(8)
N2 C19 C18 125.8(9)
N2 C19 C20 118.9(8)
C18 C19 C20 115.0(8)
C26 C21 C22 121.6(9)
C26 C21 N2 120.2(9)
C22 C21 N2 118.2(8)
C23 C22 C21 118.1(9)
C23 C22 C27 119.0(9)
C21 C22 C27 122.8(9)
C24 C23 C22 120.2(9)
C23 C24 C25 121.3(9)
C24 C25 C26 120.0(9)
C25 C26 C21 118.7(9)
C25 C26 C29 120.2(9)
C21 C26 C29 121.2(9)
C22 C27 C28 113.1(9)
C30 C29 C26 115.7(8)
N3 C31 C32 112.8(8)
N3 C31 C37 105.5(9)
C32 C31 C37 112.2(7)
N5 C32 C33 122.7(8)
N5 C32 C31 117.9(8)
C33 C32 C31 119.4(9)
C34 C33 C32 118.6(10)
C33 C34 C35 118.3(11)
C34 C35 C36 119.3(10)
N5 C36 C35 123.7(9)
N4 C37 C38 111.3(8)
N4 C37 C31 106.6(9)
C38 C37 C31 112.2(8)
N6 C38 C39 122.3(10)
N6 C38 C37 116.0(9)
C39 C38 C37 121.6(9)
C38 C39 C40 118.6(10)
C41 C40 C39 119.9(12)
C40 C41 C42 117.4(10)
N6 C42 C41 123.5(9)

loop_
_geom_bond_atom_site_label_1
_geom_bond_atom_site_label_2
_geom_bond_distance
Fe1 N2 2.037(7)
Fe1 N1 2.038(7)
Fe1 N3 2.042(8)
Fe1 N4 2.063(7)
N1 C4 1.339(11)
N1 C6 1.444(10)
N2 C19 1.348(10)
N2 C21 1.440(10)
N3 C17 1.303(10)
N3 C31 1.466(11)
N4 C2 1.316(9)
N4 C37 1.482(11)
N5 C32 1.321(9)
N5 C36 1.328(11)
N6 C38 1.334(10)
N6 C42 1.343(11)
C1 C2 1.509(12)
C2 C3 1.379(10)
C3 C4 1.408(13)
C4 C5 1.510(12)
C6 C11 1.395(12)
C6 C7 1.413(11)
C7 C8 1.391(10)
C7 C12 1.509(11)
C8 C9 1.381(11)
C9 C10 1.379(11)
C10 C11 1.395(10)
C11 C14 1.506(13)
C12 C13 1.536(10)
C14 C15 1.502(12)
C16 C17 1.549(12)
C17 C18 1.429(11)
C18 C19 1.381(11)
C19 C20 1.527(11)
C21 C26 1.390(11)
C21 C22 1.406(12)
C22 C23 1.398(11)
C22 C27 1.500(12)
C23 C24 1.371(11)
C24 C25 1.386(12)
C25 C26 1.390(11)
C26 C29 1.513(11)
C27 C28 1.505(13)
C29 C30 1.515(11)
C31 C32 1.522(11)
C31 C37 1.533(7)
C32 C33 1.418(12)
C33 C34 1.372(14)
C34 C35 1.371(14)
C35 C36 1.381(12)
C37 C38 1.527(12)
C38 C39 1.377(12)
C39 C40 1.395(14)
C40 C41 1.372(14)
C41 C42 1.384(12)
